data_9013893
loop_
_publ_author_name
'Hammond, R. P.'
'Barbier, J.'

_publ_section_title
;
 Monoclinic and hexagonal nepheline structures of (Na3/4K1/4)AlGeO4
 Note: hexagonal nepheline
;
_journal_issue 3
_journal_name_full 'Acta Crystallographica, Section B'
_journal_page_first 211
_journal_page_last 220
_journal_paper_doi 10.1107/S0108768197013177
_journal_volume 54
_journal_year 1998
_chemical_compound_source Synthetic
_chemical_formula_structural (Na.75K.25)AlGeO4
_chemical_formula_sum 'Al3.88 Ge4.12 K0.76 Na3.12 O16'
_space_group_IT_number 173
_symmetry_space_group_name_Hall 'P 6c'
_symmetry_space_group_name_H-M 'P 63'
_cell_angle_alpha 90
_cell_angle_beta 90
_cell_angle_gamma 120
_cell_formula_units_Z 2
_cell_length_a 10.1640
_cell_length_b 10.1640
_cell_length_c 8.540
_cell_volume 764.043
_database_code_amcsd 0009903
_exptl_crystal_density_diffrn 3.309
_cod_original_formula_sum 'Na3.12 K.76 Al3.88 Ge4.12 O16'
_cod_database_code 9013893
_amcsd_formula_title (Na.75K.25)AlGeO4

loop_
_space_group_symop_operation_xyz
x,y,z
x-y,x,1/2+z
-y,x-y,z
-x,-y,1/2+z
-x+y,-x,z
y,-x+y,1/2+z

loop_
_atom_site_label
_atom_site_fract_x
_atom_site_fract_y
_atom_site_fract_z
_atom_site_occupancy
_atom_site_U_iso_or_equiv
_atom_site_type_symbol
_atom_site_attached_hydrogens
Na1 0.00000 0.00000 0.99750 0.12000 0.04360 Na 0
KK1 0.00000 0.00000 0.99750 0.76000 0.04360 K 0
Na2 0.99450 0.43800 0.99640 1.00000 0.03000 Na 0
Al1 0.33333 0.66667 0.18660 0.97000 0.01150 Al 0
Gel 0.33333 0.66667 0.18660 0.03000 0.01150 Ge 0
Al2 0.08970 0.33250 0.68100 0.97000 0.01300 Al 0
Ge2 0.08970 0.33250 0.68100 0.03000 0.01300 Ge 0
Ge3 0.33333 0.66667 0.80000 1.00000 0.01760 Ge 0
Ge4 0.08990 0.33360 0.30804 1.00000 0.01645 Ge 0
O1 0.26640 0.61240 0.99480 0.33333 0.02700 O 0
O2 0.01580 0.31470 0.49530 1.00000 0.04340 O 0
O3 0.16430 0.51860 0.74010 1.00000 0.05600 O 0
O4 0.16390 0.51810 0.25100 1.00000 0.05200 O 0
O5 0.22320 0.27510 0.31410 1.00000 0.02530 O 0
O6 0.22540 0.27620 0.67560 1.00000 0.02390 O 0

loop_
_cod_changelog_entry_id
_cod_changelog_entry_author
_cod_changelog_entry_date
_cod_changelog_entry_text
1
;cod-tools version 3.8.0
Id: cif_guess_AMCSD_atom_types 9581 2023-05-17 12:35:41Z saulius
;
2023-05-23T09:21:29+03:00
;Derived atom types and hydrogen counts
from atom names that follow the AMCSD naming convention
(Wat == water, O-H == hydroxyl).
;

loop_
_cod_related_entry_id
_cod_related_entry_database
_cod_related_entry_code
1 AMCSD 0009903
